data_7042145
loop_
_publ_author_name
'Peng, Qingpo'
'Li, Shujun'
'Wang, Ruoya'
'Liu, Shuxia'
'Xie, Linhua'
'Zhai, Jianxin'
'Zhang, Jie'
'Zhao, Qianyi'
'Chen, Xuenian'

_publ_section_title
;
 Lanthanide derivatives of Ta/W mixed-addendum POMs as proton-conducting
 materials.
;
_journal_issue 13
_journal_name_full 'Dalton transactions (Cambridge, England : 2003)'
_journal_page_first 4157
_journal_page_last 4160
_journal_paper_doi 10.1039/c7dt00091j
_journal_volume 46
_journal_year 2017
_chemical_formula_sum 'Ce3 H76 O100 P2 Ta3 W15'
_chemical_formula_weight 5459.50
_space_group_crystal_system monoclinic
_space_group_IT_number 11
_space_group_name_Hall '-P 2yb'
_space_group_name_H-M_alt 'P 1 21/m 1'
_symmetry_space_group_name_Hall '-P 2yb'
_symmetry_space_group_name_H-M 'P 1 21/m 1'
_atom_sites_solution_hydrogens difmap
_audit_creation_method SHELXL-2014/7
_audit_update_record
;
2017-02-11 deposited with the CCDC.
2017-02-20 downloaded from the CCDC.
;
_cell_angle_alpha 90
_cell_angle_beta 108.723(12)
_cell_angle_gamma 90
_cell_formula_units_Z 2
_cell_length_a 14.372(15)
_cell_length_b 19.14(2)
_cell_length_c 16.770(18)
_cell_measurement_reflns_used 7358
_cell_measurement_temperature 296(2)
_cell_measurement_theta_max 26.370
_cell_measurement_theta_min 2.513
_cell_volume 4369(8)
_computing_cell_refinement 'Bruker SAINT'
_computing_data_collection 'Bruker APEX2'
_computing_data_reduction 'Bruker SAINT'
_computing_molecular_graphics Diamond
_computing_publication_material 'Bruker SHELXTL'
_computing_structure_refinement 'SHELXL-2014/7 (Sheldrick, 2014)'
_computing_structure_solution 'SHELXL-2014/7 (Sheldrick, 2014)'
_diffrn_ambient_temperature 296(2)
_diffrn_detector_area_resol_mean '100x100 microns'
_diffrn_measured_fraction_theta_full 1.000
_diffrn_measured_fraction_theta_max 1.000
_diffrn_measurement_device_type 'CCD area detector'
_diffrn_measurement_method 'phi and omega scans'
_diffrn_radiation_type MoK\a
_diffrn_radiation_wavelength 0.71073
_diffrn_reflns_av_R_equivalents 0.0617
_diffrn_reflns_av_unetI/netI 0.0509
_diffrn_reflns_Laue_measured_fraction_full 1.000
_diffrn_reflns_Laue_measured_fraction_max 1.000
_diffrn_reflns_limit_h_max 17
_diffrn_reflns_limit_h_min -17
_diffrn_reflns_limit_k_max 22
_diffrn_reflns_limit_k_min -22
_diffrn_reflns_limit_l_max 19
_diffrn_reflns_limit_l_min -20
_diffrn_reflns_number 34428
_diffrn_reflns_point_group_measured_fraction_full 1.000
_diffrn_reflns_point_group_measured_fraction_max 1.000
_diffrn_reflns_theta_full 25.099
_diffrn_reflns_theta_max 25.099
_diffrn_reflns_theta_min 1.496
_exptl_absorpt_coefficient_mu 25.091
_exptl_absorpt_correction_T_max 0.4335
_exptl_absorpt_correction_T_min 0.0346
_exptl_absorpt_correction_type multi-scan
_exptl_absorpt_process_details
'SADABS 2016/2 (Bruker, 2016) was used for absorption correction. R(int) was 0.1134 before and 0.0765 after correction. The Ratio of minimum to maximum transmission is 0.0798. The \l/2 correction factor is 0.0015.'
_exptl_crystal_colour colourless
_exptl_crystal_density_diffrn 4.151
_exptl_crystal_description plate
_exptl_crystal_F_000 4818
_exptl_crystal_size_max 0.410
_exptl_crystal_size_mid 0.320
_exptl_crystal_size_min 0.040
_refine_diff_density_max 3.461
_refine_diff_density_min -2.714
_refine_diff_density_rms 0.715
_refine_ls_extinction_method none
_refine_ls_goodness_of_fit_ref 1.073
_refine_ls_hydrogen_treatment constr
_refine_ls_matrix_type full
_refine_ls_number_parameters 497
_refine_ls_number_reflns 8036
_refine_ls_number_restraints 60
_refine_ls_restrained_S_all 1.069
_refine_ls_R_factor_all 0.0631
_refine_ls_R_factor_gt 0.0413
_refine_ls_shift/su_max 0.001
_refine_ls_shift/su_mean 0.000
_refine_ls_structure_factor_coef Fsqd
_refine_ls_weighting_details 'w=1/[\s^2^(Fo^2^)+(0.0835P)^2^] where P=(Fo^2^+2Fc^2^)/3'
_refine_ls_weighting_scheme calc
_refine_ls_wR_factor_gt 0.1086
_refine_ls_wR_factor_ref 0.1388
_reflns_Friedel_coverage 0.000
_reflns_number_gt 6091
_reflns_number_total 8036
_reflns_threshold_expression 'I > 2\s(I)'
_cod_data_source_file c7dt00091j2.cif
_cod_data_source_block 111111
_cod_depositor_comments 'Adding full bibliography for 7042142--7042145.cif.'
_cod_original_cell_volume 4368(8)
_cod_database_code 7042145
_shelx_shelxl_version_number 2014/7
_shelx_space_group_comment
;
The symmetry employed for this shelxl refinement is uniquely defined
by the following loop, which should always be used as a source of
symmetry information in preference to the above space-group names.
They are only intended as comments.
;
_shelx_estimated_absorpt_t_min 0.035
_shelx_estimated_absorpt_t_max 0.434

loop_
_space_group_symop_operation_xyz
'x, y, z'
'-x, y+1/2, -z'
'-x, -y, -z'
'x, -y-1/2, z'

loop_
_atom_site_label
_atom_site_type_symbol
_atom_site_fract_x
_atom_site_fract_y
_atom_site_fract_z
_atom_site_U_iso_or_equiv
_atom_site_adp_type
_atom_site_occupancy
_atom_site_site_symmetry_order
_atom_site_calc_flag
_atom_site_refinement_flags_posn
_atom_site_refinement_flags_adp
_atom_site_refinement_flags_occupancy
Ce1 Ce 0.19718(7) 0.48903(5) 0.70484(7) 0.0343(2) Uani 1 1 d . . .
Ce2 Ce -0.29985(10) 0.7500 0.80533(10) 0.0350(3) Uani 1 2 d S T P
O1 O 0.1865(8) 0.5990(6) 0.7672(8) 0.036(3) Uani 1 1 d . U .
O2 O 0.2589(8) 0.5696(6) 1.3313(8) 0.034(3) Uani 1 1 d . . .
O3 O 0.4728(8) 0.5989(6) 1.2509(7) 0.031(3) Uani 1 1 d . . .
O4 O 0.4648(8) 0.6803(6) 1.5330(8) 0.037(3) Uani 1 1 d . U .
O5 O 0.5212(8) 0.6715(6) 1.1370(7) 0.030(3) Uani 1 1 d . . .
O6 O 0.1756(10) 0.7500 0.9491(9) 0.022(3) Uani 1 2 d S TU P
O7 O 0.6409(10) 0.7500 1.2623(10) 0.029(4) Uani 1 2 d S T P
O8 O 0.0071(8) 0.6802(6) 0.9780(7) 0.030(3) Uani 1 1 d . . .
O9 O 0.0470(8) 0.6768(6) 0.8264(7) 0.027(2) Uani 1 1 d . . .
O10 O -0.1268(11) 0.7500 0.8314(11) 0.035(4) Uani 1 2 d S T P
O11 O 0.3324(8) 0.6631(6) 0.9182(7) 0.034(3) Uani 1 1 d . . .
O12 O 0.3445(10) 0.7500 1.0569(10) 0.026(3) Uani 1 2 d S T P
O13 O 0.1045(8) 0.5678(6) 1.0672(7) 0.031(3) Uani 1 1 d . . .
O14 O 0.2867(8) 0.5616(6) 1.1780(7) 0.032(3) Uani 1 1 d . . .
O15 O -0.0640(8) 0.6215(7) 1.0950(8) 0.040(3) Uani 1 1 d . . .
O16 O 0.1208(8) 0.6394(6) 1.2092(7) 0.030(3) Uani 1 1 d . . .
O17 O 0.0400(11) 0.7500 1.1202(9) 0.029(4) Uani 1 2 d S T P
O18 O 0.3992(9) 0.4770(6) 1.3044(8) 0.042(3) Uani 1 1 d . . .
O19 O 0.0948(9) 0.6230(7) 1.3644(8) 0.042(3) Uani 1 1 d . . .
O20 O 0.4525(7) 0.5991(6) 1.3987(7) 0.029(3) Uani 1 1 d . . .
O21 O 0.2778(8) 0.6822(6) 1.4317(7) 0.033(3) Uani 1 1 d . . .
O22 O 0.1507(12) 0.7500 1.3087(10) 0.037(4) Uani 1 2 d S T P
O23 O 0.6012(8) 0.6674(6) 1.3751(7) 0.028(2) Uani 1 1 d . . .
O24 O 0.2041(11) 0.7500 0.7964(10) 0.033(4) Uani 1 2 d S T P
O25 O 0.1870(8) 0.5954(6) 0.9449(7) 0.031(3) Uani 1 1 d . . .
O26 O 0.4866(10) 0.7500 0.9967(11) 0.035(4) Uani 1 2 d S T P
O27 O 0.5144(8) 0.6051(7) 0.9906(8) 0.045(3) Uani 1 1 d . . .
O28 O 0.3621(8) 0.5993(6) 1.0620(7) 0.030(3) Uani 1 1 d . . .
O29 O 0.2034(7) 0.6847(5) 1.0852(7) 0.025(2) Uani 1 1 d . . .
O30 O 0.3177(7) 0.6836(5) 1.2765(7) 0.025(2) Uani 1 1 d . . .
O31 O 0.4398(10) 0.7500 1.3956(10) 0.027(3) Uani 1 2 d S TU P
O32 O 0.3248(13) 0.7500 1.5900(11) 0.047(5) Uani 1 2 d S T P
O33 O 0.6117(10) 0.7500 1.5037(11) 0.030(4) Uani 1 2 d S T P
O34 O 0.6351(9) 0.6048(6) 1.5314(8) 0.039(3) Uani 1 1 d . . .
O35 O 0.6699(8) 0.6063(6) 1.2577(7) 0.035(3) Uani 1 1 d . . .
O36 O 0.4599(10) 0.7500 1.2531(10) 0.026(3) Uani 1 2 d S T P
O37 O 0.2411(9) 0.4767(6) 1.0393(8) 0.040(3) Uani 1 1 d . . .
O10W O -0.26242(2) 0.7500 0.66542(2) 0.044(5) Uani 1 2 d S T P
H10A H -0.2005 0.7500 0.6758 0.066 Uiso 1 2 d R U P
H10B H -0.2869 0.7863 0.6372 0.066 Uiso 0.5 1 d R U P
O11W O -0.43606(2) 0.6736 0.70660(2) 0.074(5) Uani 1 1 d R . .
H11A H -0.4845 0.6998 0.6820 0.110 Uiso 1 1 d R U .
H11B H -0.4542 0.6424 0.7345 0.110 Uiso 1 1 d R U .
O12W O -0.42813(2) 0.7200 0.85940(2) 0.106(12) Uani 0.5 1 d R U P
O1W O -0.25740(2) 0.6793 0.93920(2) 0.157(12) Uani 1 1 d R . .
H1WA H -0.2106 0.6517 0.9405 0.235 Uiso 1 1 d R U .
H1WB H -0.3069 0.6557 0.9407 0.235 Uiso 1 1 d R U .
O2W O -0.24339(2) 0.6222 0.78670(2) 0.092(6) Uani 1 1 d R . .
H2WA H -0.2259 0.6013 0.8340 0.138 Uiso 1 1 d R U .
H2WB H -0.1950 0.6243 0.7681 0.138 Uiso 1 1 d R U .
O3W O 0.11933(2) 0.3680 0.68632(2) 0.072(5) Uani 1 1 d R U .
H3WA H 0.1520 0.3415 0.7261 0.107 Uiso 1 1 d R U .
H3WB H 0.1194 0.3510 0.6395 0.107 Uiso 1 1 d R U .
O4W O 0.02888(2) 0.4999 0.59551(2) 0.100(7) Uani 1 1 d R . .
H4WA H 0.0194 0.4659 0.5611 0.149 Uiso 1 1 d R U .
H4WB H 0.0257 0.5381 0.5691 0.149 Uiso 1 1 d R U .
O5W O 0.06122(2) 0.4792 0.77311(2) 0.084(6) Uani 1 1 d R . .
H5WA H 0.0100 0.5006 0.7433 0.126 Uiso 1 1 d R U .
H5WB H 0.0818 0.4976 0.8218 0.126 Uiso 1 1 d R U .
O6W O 0.27710(2) 0.4667 0.86378(2) 0.102(6) Uani 1 1 d R U .
H6WA H 0.3004 0.5052 0.8871 0.153 Uiso 1 1 d R U .
H6WB H 0.3231 0.4369 0.8723 0.153 Uiso 1 1 d R U .
O7W O 0.36332(2) 0.5403 0.71458(2) 0.084(5) Uani 1 1 d R . .
H7WA H 0.3613 0.5561 0.6667 0.126 Uiso 1 1 d R U .
H7WB H 0.4069 0.5086 0.7297 0.126 Uiso 1 1 d R U .
O8W O 0.21814(2) 0.4286 0.57290(2) 0.060(4) Uani 1 1 d R . .
H8WA H 0.2770 0.4336 0.5733 0.090 Uiso 1 1 d R U .
H8WB H 0.1793 0.4477 0.5290 0.090 Uiso 1 1 d R U .
O9W O 0.18478(2) 0.5805 0.58734(2) 0.084(5) Uani 1 1 d R U .
H9WA H 0.1261 0.5819 0.5540 0.126 Uiso 1 1 d R U .
H9WB H 0.2232 0.5690 0.5602 0.126 Uiso 1 1 d R U .
O13W O 0.71240(2) 0.7500 0.07465(2) 0.098(17) Uani 0.5 2 d R TU P
O14W O 0.82398(2) 0.7500 0.39676(2) 0.19(2) Uani 1 2 d R T P
O15W O 0.13583(2) 0.7241 0.61753(2) 0.107(15) Uani 0.5 1 d R . P
O16W O 0.15325(2) 0.4660 0.40522(2) 0.086(6) Uani 1 1 d R . .
O17W O 0.06038(2) 0.4462 0.14614(2) 0.058(4) Uani 1 1 d R . .
O18W O 0.11269(2) 0.2500 0.78586(2) 0.131(13) Uani 1 2 d R T P
O19W O 0.49697(2) 0.5067 0.86503(2) 0.139(9) Uani 1 1 d R U .
O20W O 0.89599(2) 0.6578 0.66957(2) 0.092(6) Uani 1 1 d R . .
O21W O 0.64063(2) 0.4575 0.45847(2) 0.074(5) Uani 1 1 d R . .
P1 P 0.23358(2) 0.7500 1.04560(2) 0.0236(12) Uani 1 2 d R T P
P2 P 0.38041(2) 0.7500 1.29697(2) 0.0240(12) Uani 1 2 d R T P
Ta2 Ta 0.18742(2) 0.6606 0.84849(2) 0.02837(18) Uani 1 1 d R . .
W9 W 0.36106(2) 0.7500 1.50016(2) 0.0314(2) Uani 1 2 d R T P
W8 W 0.55066(2) 0.6601 1.46571(2) 0.02818(18) Uani 1 1 d R . .
W1 W 0.57368(2) 0.6624 1.25099(2) 0.02627(17) Uani 1 1 d R . .
W2 W 0.04572(2) 0.6540 1.08988(2) 0.02835(18) Uani 1 1 d R . .
W3 W 0.36895(2) 0.5645 1.28960(2) 0.02915(18) Uani 1 1 d R . .
W4 W 0.23294(2) 0.5655 1.05462(2) 0.02854(18) Uani 1 1 d R . .
Ta1 Ta 0.00130(2) 0.7500 0.88598(2) 0.0264(2) Uani 1 2 d R T P
W6 W 0.18313(2) 0.6532 1.32354(2) 0.03177(19) Uani 1 1 d R . .
W7 W 0.43529(2) 0.6613 1.01680(2) 0.02973(18) Uani 1 1 d R . .

loop_
_atom_site_aniso_label
_atom_site_aniso_U_11
_atom_site_aniso_U_22
_atom_site_aniso_U_33
_atom_site_aniso_U_23
_atom_site_aniso_U_13
_atom_site_aniso_U_12
Ce1 0.0333(5) 0.0296(5) 0.0424(6) -0.0052(4) 0.0154(5) 0.0022(4)
Ce2 0.0301(7) 0.0423(8) 0.0315(8) 0.000 0.0083(6) 0.000
O1 0.037(3) 0.036(3) 0.036(3) -0.0004(10) 0.0115(13) 0.0002(10)
O2 0.037(6) 0.026(6) 0.041(7) 0.014(5) 0.016(6) -0.005(5)
O3 0.037(6) 0.028(6) 0.028(7) 0.000(5) 0.012(5) 0.000(5)
O4 0.038(3) 0.037(3) 0.037(3) 0.0004(10) 0.0123(13) 0.0000(10)
O5 0.036(6) 0.032(6) 0.023(6) -0.004(5) 0.009(5) -0.002(5)
O6 0.022(3) 0.023(3) 0.022(3) 0.000 0.0071(14) 0.000
O7 0.022(7) 0.032(9) 0.036(10) 0.000 0.012(7) 0.000
O8 0.034(6) 0.030(6) 0.028(7) -0.006(5) 0.013(5) -0.002(5)
O9 0.031(6) 0.029(6) 0.022(6) -0.001(5) 0.011(5) 0.002(5)
O10 0.030(8) 0.040(10) 0.030(10) 0.000 0.004(7) 0.000
O11 0.036(6) 0.036(7) 0.032(7) -0.002(5) 0.014(5) 0.000(5)
O12 0.023(7) 0.028(8) 0.031(9) 0.000 0.015(7) 0.000
O13 0.027(5) 0.026(6) 0.041(7) -0.003(5) 0.014(5) -0.001(5)
O14 0.033(6) 0.031(6) 0.037(7) 0.004(5) 0.020(5) -0.002(5)
O15 0.027(6) 0.048(7) 0.044(8) -0.001(6) 0.011(6) -0.013(5)
O16 0.030(6) 0.029(6) 0.034(7) 0.002(5) 0.013(5) 0.001(5)
O17 0.032(8) 0.036(9) 0.015(8) 0.000 0.004(7) 0.000
O18 0.048(7) 0.026(6) 0.047(8) 0.000(6) 0.009(6) -0.007(5)
O19 0.042(7) 0.046(8) 0.045(8) -0.004(6) 0.026(6) -0.005(6)
O20 0.030(6) 0.030(6) 0.028(6) 0.000(5) 0.010(5) 0.001(5)
O21 0.037(6) 0.034(7) 0.031(7) -0.002(5) 0.013(5) -0.007(5)
O22 0.035(9) 0.058(11) 0.021(9) 0.000 0.012(7) 0.000
O23 0.029(6) 0.030(6) 0.024(6) 0.001(5) 0.008(5) 0.001(5)
O24 0.034(9) 0.039(9) 0.027(9) 0.000 0.010(7) 0.000
O25 0.031(6) 0.031(6) 0.031(7) -0.003(5) 0.007(5) 0.002(5)
O26 0.014(7) 0.046(10) 0.050(11) 0.000 0.016(8) 0.000
O27 0.034(7) 0.051(8) 0.050(9) -0.006(7) 0.012(6) 0.007(6)
O28 0.031(6) 0.033(6) 0.027(6) 0.004(5) 0.011(5) -0.001(5)
O29 0.027(5) 0.027(6) 0.021(6) 0.002(5) 0.008(5) -0.001(4)
O30 0.020(5) 0.028(6) 0.028(6) 0.005(5) 0.010(5) 0.000(4)
O31 0.027(3) 0.027(3) 0.027(3) 0.000 0.0086(14) 0.000
O32 0.039(10) 0.074(14) 0.031(10) 0.000 0.015(8) 0.000
O33 0.019(7) 0.011(7) 0.054(11) 0.000 0.007(7) 0.000
O34 0.050(7) 0.040(7) 0.026(7) 0.005(6) 0.008(6) 0.006(6)
O35 0.037(6) 0.038(7) 0.030(7) 0.002(5) 0.011(5) 0.011(5)
O36 0.019(7) 0.029(8) 0.029(9) 0.000 0.006(7) 0.000
O37 0.051(7) 0.034(7) 0.030(7) -0.007(5) 0.005(6) 0.003(6)
O10W 0.042(10) 0.050(11) 0.029(10) 0.000 -0.004(8) 0.000
O11W 0.079(11) 0.050(9) 0.072(12) 0.006(8) -0.003(9) -0.013(8)
O12W 0.106(12) 0.106(12) 0.106(12) 0.0000(10) 0.034(4) -0.0001(10)
O1W 0.27(3) 0.13(2) 0.11(2) 0.062(16) 0.12(2) 0.09(2)
O2W 0.086(12) 0.047(10) 0.140(19) -0.004(11) 0.033(12) -0.008(9)
O3W 0.071(5) 0.071(5) 0.073(5) 0.000(2) 0.023(2) -0.001(2)
O4W 0.057(10) 0.17(2) 0.062(12) 0.026(13) 0.001(9) 0.028(12)
O5W 0.117(14) 0.060(10) 0.113(16) -0.006(10) 0.089(13) -0.011(10)
O6W 0.103(7) 0.102(7) 0.102(7) -0.001(2) 0.032(3) 0.002(2)
O7W 0.096(13) 0.066(11) 0.100(15) 0.001(10) 0.046(12) -0.021(10)
O8W 0.055(9) 0.076(11) 0.054(10) 0.003(8) 0.023(8) 0.017(8)
O9W 0.084(6) 0.084(6) 0.083(6) 0.001(2) 0.027(3) 0.000(2)
O13W 0.097(17) 0.098(17) 0.097(17) 0.000 0.031(6) 0.000
O14W 0.12(3) 0.28(6) 0.12(4) 0.000 -0.02(3) 0.000
O15W 0.13(3) 0.10(4) 0.10(3) 0.01(2) 0.05(3) 0.03(2)
O16W 0.104(13) 0.077(12) 0.065(12) 0.021(10) 0.011(10) 0.006(11)
O17W 0.063(9) 0.049(8) 0.072(11) 0.002(8) 0.036(8) -0.006(7)
O18W 0.17(3) 0.09(2) 0.17(4) 0.000 0.10(3) 0.000
O19W 0.139(9) 0.139(9) 0.139(9) -0.001(2) 0.044(3) 0.001(2)
O20W 0.075(12) 0.118(17) 0.074(14) -0.021(12) 0.011(10) 0.011(11)
O21W 0.091(11) 0.054(9) 0.089(13) 0.000(9) 0.047(10) -0.017(9)
P1 0.025(3) 0.019(3) 0.027(3) 0.000 0.009(2) 0.000
P2 0.024(3) 0.024(3) 0.026(3) 0.000 0.011(3) 0.000
Ta2 0.0328(4) 0.0261(4) 0.0256(4) -0.0030(3) 0.0085(3) 0.0021(3)
W9 0.0281(5) 0.0423(6) 0.0250(5) 0.000 0.0102(4) 0.000
W8 0.0288(3) 0.0292(4) 0.0258(4) 0.0019(3) 0.0078(3) 0.0009(3)
W1 0.0265(3) 0.0255(3) 0.0273(4) -0.0006(3) 0.0094(3) 0.0034(3)
W2 0.0279(3) 0.0287(3) 0.0283(4) 0.0022(3) 0.0088(3) -0.0034(3)
W3 0.0329(4) 0.0236(3) 0.0293(4) 0.0027(3) 0.0076(3) -0.0028(3)
W4 0.0336(4) 0.0218(3) 0.0290(4) -0.0007(3) 0.0085(3) -0.0004(3)
Ta1 0.0271(5) 0.0255(5) 0.0254(5) 0.000 0.0068(4) 0.000
W6 0.0274(4) 0.0397(4) 0.0285(4) 0.0039(3) 0.0094(3) -0.0057(3)
W7 0.0289(3) 0.0334(4) 0.0282(4) -0.0032(3) 0.0109(3) 0.0031(3)

loop_
_atom_type_symbol
_atom_type_description
_atom_type_scat_dispersion_real
_atom_type_scat_dispersion_imag
_atom_type_scat_source
H H 0.0000 0.0000 'International Tables Vol C Tables 4.2.6.8 and 6.1.1.4'
Ce Ce -0.2486 2.6331 'International Tables Vol C Tables 4.2.6.8 and 6.1.1.4'
O O 0.0106 0.0060 'International Tables Vol C Tables 4.2.6.8 and 6.1.1.4'
P P 0.1023 0.0942 'International Tables Vol C Tables 4.2.6.8 and 6.1.1.4'
Ta Ta -0.7052 6.5227 'International Tables Vol C Tables 4.2.6.8 and 6.1.1.4'
W W -0.8490 6.8722 'International Tables Vol C Tables 4.2.6.8 and 6.1.1.4'

loop_
_geom_angle_atom_site_label_1
_geom_angle_atom_site_label_2
_geom_angle_atom_site_label_3
_geom_angle
_geom_angle_site_symmetry_1
_geom_angle_site_symmetry_3
O1 Ce1 O4W 93.7(3) . .
O1 Ce1 O7W 79.7(3) . .
O4W Ce1 O7W 132.5 . .
O1 Ce1 O3W 140.4(3) . .
O4W Ce1 O3W 72.9 . .
O7W Ce1 O3W 136.6 . .
O1 Ce1 O35 132.0(4) . 3_667
O4W Ce1 O35 134.2(3) . 3_667
O7W Ce1 O35 69.4(3) . 3_667
O3W Ce1 O35 69.3(3) . 3_667
O1 Ce1 O5W 72.7(3) . .
O4W Ce1 O5W 69.0 . .
O7W Ce1 O5W 146.5 . .
O3W Ce1 O5W 67.7 . .
O35 Ce1 O5W 116.8(3) 3_667 .
O1 Ce1 O6W 76.2(3) . .
O4W Ce1 O6W 140.1 . .
O7W Ce1 O6W 84.2 . .
O3W Ce1 O6W 90.4 . .
O35 Ce1 O6W 65.2(3) 3_667 .
O5W Ce1 O6W 71.2 . .
O1 Ce1 O8W 144.1(3) . .
O4W Ce1 O8W 76.4 . .
O7W Ce1 O8W 82.1 . .
O3W Ce1 O8W 70.0 . .
O35 Ce1 O8W 67.1(3) 3_667 .
O5W Ce1 O8W 131.3 . .
O6W Ce1 O8W 132.2 . .
O1 Ce1 O9W 74.9(3) . .
O4W Ce1 O9W 65.1 . .
O7W Ce1 O9W 67.8 . .
O3W Ce1 O9W 126.8 . .
O35 Ce1 O9W 121.9(3) 3_667 .
O5W Ce1 O9W 120.7 . .
O6W Ce1 O9W 142.7 . .
O8W Ce1 O9W 69.7 . .
O12W Ce2 O12W 28.0 . 4_575
O12W Ce2 O10 145.4(4) . .
O12W Ce2 O10 145.4(4) 4_575 .
O12W Ce2 O1W 77.6 . 4_575
O12W Ce2 O1W 61.7 4_575 4_575
O10 Ce2 O1W 84.1(4) . 4_575
O12W Ce2 O1W 61.7 . .
O12W Ce2 O1W 77.6 4_575 .
O10 Ce2 O1W 84.1(4) . .
O1W Ce2 O1W 64.9 4_575 .
O12W Ce2 O10W 139.94(6) . .
O12W Ce2 O10W 139.94(6) 4_575 .
O10 Ce2 O10W 69.9(4) . .
O1W Ce2 O10W 138.65(6) 4_575 .
O1W Ce2 O10W 138.65(6) . .
O12W Ce2 O11W 65.5 . .
O12W Ce2 O11W 81.9 4_575 .
O10 Ce2 O11W 130.6(3) . .
O1W Ce2 O11W 142.52(7) 4_575 .
O1W Ce2 O11W 100.6 . .
O10W Ce2 O11W 75.62(7) . .
O12W Ce2 O11W 81.9 . 4_575
O12W Ce2 O11W 65.5 4_575 4_575
O10 Ce2 O11W 130.6(3) . 4_575
O1W Ce2 O11W 100.6 4_575 4_575
O1W Ce2 O11W 142.52(7) . 4_575
O10W Ce2 O11W 75.62(7) . 4_575
O11W Ce2 O11W 69.2 . 4_575
O12W Ce2 O2W 125.3 . 4_575
O12W Ce2 O2W 97.4 4_575 4_575
O10 Ce2 O2W 71.21(9) . 4_575
O1W Ce2 O2W 67.1 4_575 4_575
O1W Ce2 O2W 127.56(6) . 4_575
O10W Ce2 O2W 74.24(4) . 4_575
O11W Ce2 O2W 130.71(7) . 4_575
O11W Ce2 O2W 66.1 4_575 4_575
O12W Ce2 O2W 97.4 . .
O12W Ce2 O2W 125.3 4_575 .
O10 Ce2 O2W 71.21(9) . .
O1W Ce2 O2W 127.56(6) 4_575 .
O1W Ce2 O2W 67.1 . .
O10W Ce2 O2W 74.24(4) . .
O11W Ce2 O2W 66.1 . .
O11W Ce2 O2W 130.71(7) 4_575 .
O2W Ce2 O2W 137.21(8) 4_575 .
Ta2 O1 Ce1 158.1(7) . .
W6 O2 W3 122.2(5) . .
W1 O3 W3 153.7(7) . .
W9 O4 W8 122.7(6) . .
W1 O5 W7 163.2(7) . .
P1 O6 Ta1 126.4(8) . .
P1 O6 Ta2 125.6(4) . .
Ta1 O6 Ta2 89.4(4) . .
P1 O6 Ta2 125.6(4) . 4_575
Ta1 O6 Ta2 89.4(4) . 4_575
Ta2 O6 Ta2 88.8(5) . 4_575
W1 O7 W1 122.3(7) 4_575 .
W2 O8 Ta1 151.5(6) . .
Ta1 O9 Ta2 120.9(5) . .
Ta1 O10 Ce2 160.8(10) . .
W7 O11 Ta2 154.0(7) . .
P1 O12 W7 127.4(4) . 4_575
P1 O12 W7 127.4(4) . .
W7 O12 W7 91.7(5) 4_575 .
W4 O13 W2 122.2(6) . .
W3 O14 W4 164.5(6) . .
W6 O16 W2 163.1(7) . .
W2 O17 W2 147.3(9) . 4_575
W8 O20 W3 151.6(6) . .
W9 O21 W6 150.8(7) . .
W6 O22 W6 152.5(9) . 4_575
W8 O23 W1 147.0(6) . .
Ta2 O24 Ta2 120.5(9) . 4_575
W4 O25 Ta2 153.2(6) . .
W7 O26 W7 123.9(8) 4_575 .
W7 O28 W4 145.9(6) . .
P1 O29 W2 128.3(6) . .
P1 O29 W4 125.7(6) . .
W2 O29 W4 90.5(3) . .
P2 O30 W3 129.1(5) . .
P2 O30 W6 127.6(6) . .
W3 O30 W6 89.8(3) . .
P2 O31 W9 122.8(8) . .
P2 O31 W8 124.1(5) . 4_575
W9 O31 W8 92.1(5) . 4_575
P2 O31 W8 124.1(5) . .
W9 O31 W8 92.1(5) . .
W8 O31 W8 92.4(5) 4_575 .
W8 O33 W8 124.6(7) 4_575 .
W1 O35 Ce1 167.2(7) . 3_667
P2 O36 W1 129.2(4) . 4_575
P2 O36 W1 129.2(4) . .
W1 O36 W1 91.0(5) 4_575 .
O12W O12W Ce2 76.0 4_575 .
O29 P1 O29 108.4(8) . 4_575
O29 P1 O12 111.7(5) . .
O29 P1 O12 111.7(5) 4_575 .
O29 P1 O6 108.4(5) . .
O29 P1 O6 108.4(5) 4_575 .
O12 P1 O6 108.2(8) . .
O30 P2 O30 112.1(7) . 4_575
O30 P2 O36 111.4(5) . .
O30 P2 O36 111.4(5) 4_575 .
O30 P2 O31 108.2(5) . .
O30 P2 O31 108.2(5) 4_575 .
O36 P2 O31 105.2(8) . .
O1 Ta2 O9 101.8(5) . .
O1 Ta2 O24 101.9(6) . .
O9 Ta2 O24 92.5(5) . .
O1 Ta2 O11 102.0(5) . .
O9 Ta2 O11 155.3(5) . .
O24 Ta2 O11 89.2(6) . .
O1 Ta2 O25 101.5(5) . .
O9 Ta2 O25 89.0(4) . .
O24 Ta2 O25 155.8(5) . .
O11 Ta2 O25 79.8(4) . .
O1 Ta2 O6 174.5(5) . .
O9 Ta2 O6 74.0(4) . .
O24 Ta2 O6 75.1(5) . .
O11 Ta2 O6 82.7(5) . .
O25 Ta2 O6 82.1(4) . .
O32 W9 O21 102.6(6) . .
O32 W9 O21 102.6(5) . 4_575
O21 W9 O21 87.0(7) . 4_575
O32 W9 O4 99.8(6) . .
O21 W9 O4 88.8(5) . .
O21 W9 O4 157.6(5) 4_575 .
O32 W9 O4 99.8(6) . 4_575
O21 W9 O4 157.6(5) . 4_575
O21 W9 O4 88.8(5) 4_575 4_575
O4 W9 O4 86.7(7) . 4_575
O32 W9 O31 169.6(7) . .
O21 W9 O31 84.8(5) . .
O21 W9 O31 84.8(5) 4_575 .
O4 W9 O31 72.8(5) . .
O4 W9 O31 72.8(5) 4_575 .
O34 W8 O23 100.8(5) . .
O34 W8 O20 103.8(5) . .
O23 W8 O20 88.5(5) . .
O34 W8 O33 100.6(6) . .
O23 W8 O33 87.0(6) . .
O20 W8 O33 155.6(5) . .
O34 W8 O4 101.4(6) . .
O23 W8 O4 157.6(5) . .
O20 W8 O4 88.7(5) . .
O33 W8 O4 86.4(6) . .
O34 W8 O31 169.9(5) . .
O23 W8 O31 85.3(5) . .
O20 W8 O31 84.3(4) . .
O33 W8 O31 71.5(5) . .
O4 W8 O31 72.3(5) . .
O35 W1 O5 100.4(5) . .
O35 W1 O3 101.5(5) . .
O5 W1 O3 90.1(5) . .
O35 W1 O7 99.7(5) . .
O5 W1 O7 92.6(6) . .
O3 W1 O7 157.7(5) . .
O35 W1 O23 94.4(5) . .
O5 W1 O23 165.2(5) . .
O3 W1 O23 85.8(5) . .
O7 W1 O23 86.0(6) . .
O35 W1 O36 171.8(5) . .
O5 W1 O36 83.8(5) . .
O3 W1 O36 85.5(4) . .
O7 W1 O36 72.9(4) . .
O23 W1 O36 81.7(5) . .
O15 W2 O8 99.6(5) . .
O15 W2 O17 102.4(6) . .
O8 W2 O17 89.2(5) . .
O15 W2 O13 99.5(5) . .
O8 W2 O13 92.2(5) . .
O17 W2 O13 157.5(6) . .
O15 W2 O16 96.3(5) . .
O8 W2 O16 163.9(5) . .
O17 W2 O16 85.6(5) . .
O13 W2 O16 87.0(5) . .
O15 W2 O29 173.1(5) . .
O8 W2 O29 83.0(4) . .
O17 W2 O29 83.9(5) . .
O13 W2 O29 73.9(4) . .
O16 W2 O29 81.4(4) . .
O18 W3 O14 99.4(5) . .
O18 W3 O2 101.2(5) . .
O14 W3 O2 92.1(5) . .
O18 W3 O3 101.1(5) . .
O14 W3 O3 89.0(5) . .
O2 W3 O3 157.1(5) . .
O18 W3 O20 98.2(5) . .
O14 W3 O20 161.9(5) . .
O2 W3 O20 88.4(5) . .
O3 W3 O20 83.7(5) . .
O18 W3 O30 174.9(5) . .
O14 W3 O30 81.9(4) . .
O2 W3 O30 73.7(4) . .
O3 W3 O30 83.8(4) . .
O20 W3 O30 80.9(4) . .
O37 W4 O25 100.2(5) . .
O37 W4 O13 98.8(5) . .
O25 W4 O13 93.1(5) . .
O37 W4 O28 103.3(5) . .
O25 W4 O28 89.4(5) . .
O13 W4 O28 157.0(5) . .
O37 W4 O14 95.6(5) . .
O25 W4 O14 163.9(5) . .
O13 W4 O14 87.2(5) . .
O28 W4 O14 84.3(4) . .
O37 W4 O29 171.6(5) . .
O25 W4 O29 83.5(4) . .
O13 W4 O29 73.4(4) . .
O28 W4 O29 84.2(4) . .
O14 W4 O29 81.2(4) . .
O10 Ta1 O9 101.5(5) . 4_575
O10 Ta1 O9 101.5(5) . .
O9 Ta1 O9 91.6(6) 4_575 .
O10 Ta1 O8 100.1(5) . 4_575
O9 Ta1 O8 88.8(5) 4_575 4_575
O9 Ta1 O8 157.8(4) . 4_575
O10 Ta1 O8 100.1(5) . .
O9 Ta1 O8 157.8(4) 4_575 .
O9 Ta1 O8 88.8(5) . .
O8 Ta1 O8 82.7(6) 4_575 .
O10 Ta1 O6 175.6(7) . .
O9 Ta1 O6 75.5(4) 4_575 .
O9 Ta1 O6 75.5(4) . .
O8 Ta1 O6 83.2(4) 4_575 .
O8 Ta1 O6 83.2(4) . .
O19 W6 O16 101.0(6) . .
O19 W6 O22 101.3(7) . .
O16 W6 O22 89.2(6) . .
O19 W6 O2 99.7(5) . .
O16 W6 O2 91.6(5) . .
O22 W6 O2 158.4(6) . .
O19 W6 O21 96.2(6) . .
O16 W6 O21 162.7(5) . .
O22 W6 O21 85.0(6) . .
O2 W6 O21 87.9(5) . .
O19 W6 O30 173.0(5) . .
O16 W6 O30 82.3(4) . .
O22 W6 O30 84.8(6) . .
O2 W6 O30 73.9(4) . .
O21 W6 O30 80.9(4) . .
O27 W7 O11 100.9(6) . .
O27 W7 O28 102.0(6) . .
O11 W7 O28 89.0(5) . .
O27 W7 O26 100.7(6) . .
O11 W7 O26 94.0(6) . .
O28 W7 O26 156.2(6) . .
O27 W7 O5 94.2(5) . .
O11 W7 O5 164.5(5) . .
O28 W7 O5 84.3(5) . .
O26 W7 O5 86.8(6) . .
O27 W7 O12 172.1(5) . .
O11 W7 O12 83.4(5) . .
O28 W7 O12 84.7(4) . .
O26 W7 O12 72.2(5) . .
O5 W7 O12 82.1(5) . .

loop_
_geom_bond_atom_site_label_1
_geom_bond_atom_site_label_2
_geom_bond_distance
_geom_bond_site_symmetry_2
Ce1 O1 2.377(12) .
Ce1 O4W 2.531(2) .
Ce1 O7W 2.5377 .
Ce1 O3W 2.5478 .
Ce1 O35 2.570(11) 3_667
Ce1 O5W 2.569(2) .
Ce1 O6W 2.577(3) .
Ce1 O8W 2.599(2) .
Ce1 O9W 2.599(2) .
Ce2 O12W 2.371(2) .
Ce2 O12W 2.371(2) 4_575
Ce2 O10 2.383(16) .
Ce2 O1W 2.523(2) 4_575
Ce2 O1W 2.523(2) .
Ce2 O10W 2.570(3) .
Ce2 O11W 2.575(2) .
Ce2 O11W 2.575(2) 4_575
Ce2 O2W 2.6274 4_575
Ce2 O2W 2.6275 .
O1 Ta2 1.798(12) .
O2 W6 1.916(11) .
O2 W3 1.926(12) .
O3 W1 1.892(11) .
O3 W3 1.924(11) .
O4 W9 1.943(12) .
O4 W8 1.959(13) .
O5 W1 1.824(11) .
O5 W7 2.008(11) .
O6 P1 1.565(15) .
O6 Ta1 2.386(14) .
O6 Ta2 2.447(11) .
O6 Ta2 2.447(11) 4_575
O7 W1 1.914(7) 4_575
O7 W1 1.914(7) .
O8 W2 1.847(12) .
O8 Ta1 2.023(12) .
O9 Ta1 1.953(11) .
O9 Ta2 1.956(10) .
O10 Ta1 1.773(15) .
O11 W7 1.831(11) .
O11 Ta2 2.036(11) .
O12 P1 1.544(14) .
O12 W7 2.365(10) 4_575
O12 W7 2.366(10) .
O13 W4 1.924(11) .
O13 W2 1.947(11) .
O14 W3 1.867(11) .
O14 W4 1.964(12) .
O15 W2 1.723(11) .
O16 W6 1.857(11) .
O16 W2 1.964(11) .
O17 W2 1.914(5) .
O17 W2 1.914(5) 4_575
O18 W3 1.728(12) .
O19 W6 1.725(12) .
O20 W8 1.897(11) .
O20 W3 1.953(11) .
O21 W9 1.885(11) .
O21 W6 1.966(11) .
O22 W6 1.907(4) .
O22 W6 1.907(4) 4_575
O23 W8 1.887(11) .
O23 W1 1.993(11) .
O24 Ta2 1.971(9) .
O24 Ta2 1.971(9) 4_575
O25 W4 1.836(12) .
O25 Ta2 2.043(12) .
O26 W7 1.923(7) 4_575
O26 W7 1.923(7) .
O27 W7 1.721(12) .
O28 W7 1.897(11) .
O28 W4 1.933(11) .
O29 P1 1.542(10) .
O29 W2 2.366(10) .
O29 W4 2.406(11) .
O30 P2 1.531(10) .
O30 W3 2.383(11) .
O30 W6 2.383(10) .
O31 P2 1.599(15) .
O31 W9 2.373(16) .
O31 W8 2.383(10) 4_575
O31 W8 2.383(10) .
O32 W9 1.745(18) .
O33 W8 1.943(7) 4_575
O33 W8 1.943(7) .
O34 W8 1.717(11) .
O35 W1 1.725(11) .
O35 Ce1 2.570(11) 3_667
O36 P2 1.544(15) .
O36 W1 2.350(10) 4_575
O36 W1 2.350(10) .
O37 W4 1.728(12) .
O12W O12W 1.1463 4_575
O15W O15W 0.9898 4_575
P1 O29 1.542(10) 4_575
P2 O30 1.532(10) 4_575
W9 O21 1.885(11) 4_575
W9 O4 1.943(12) 4_575
Ta1 O9 1.953(11) 4_575
Ta1 O8 2.023(12) 4_575
